data_7053873
loop_
_publ_author_name
'Borisova, Nataliya E.'
'Kostin, Andrey'
'Magdesieva, Tatiana V.'
'Reshetova, Marina D.'
'Nikitin, Oleg'
'Paredes-Garc\'ia, Ver\'onica'
'Garland, M. Teresa'
'Hermosilla-Ib\'a\~nez, Patricio'
'Ca\~non-Mancisidor, Walter'
'Rodionov, Alexey'
'Venegas-Yazigi, Diego'
'Spodine, Evgenia'

_publ_section_title
;
 Solvent switchable CuII complexes
;
_journal_issue 2
_journal_name_full 'New Journal of Chemistry'
_journal_page_first 709
_journal_paper_doi 10.1039/c3nj00722g
_journal_volume 38
_journal_year 2014
_chemical_formula_moiety '[Cu4 C56 N8 O8 H56](C H3 O H)2(H2O)'
_chemical_formula_sum 'C58 H66 Cu4 N8 O11'
_chemical_formula_weight 1305.52
_chemical_name_systematic
;
?
;
_space_group_IT_number 15
_symmetry_cell_setting monoclinic
_symmetry_space_group_name_Hall '-C 2yc'
_symmetry_space_group_name_H-M 'C 1 2/c 1'
_atom_sites_solution_hydrogens geom
_atom_sites_solution_primary direct
_atom_sites_solution_secondary difmap
_audit_creation_method SHELXL-97
_cell_angle_alpha 90.00
_cell_angle_beta 117.262(3)
_cell_angle_gamma 90.00
_cell_formula_units_Z 4
_cell_length_a 31.183(7)
_cell_length_b 9.097(2)
_cell_length_c 21.277(5)
_cell_measurement_temperature 150(2)
_cell_measurement_theta_max 27.00
_cell_volume 5365(2)
_computing_cell_refinement 'Bruker SMART'
_computing_data_collection 'Bruker SMART'
_computing_data_reduction 'Bruker SAINT'
_computing_molecular_graphics 'Bruker SHELXTL'
_computing_publication_material 'Bruker SHELXTL'
_computing_structure_refinement 'SHELXL-97 (Sheldrick, 1997)'
_computing_structure_solution 'SHELXS-97 (Sheldrick, 1990)'
_diffrn_ambient_temperature 150(2)
_diffrn_measured_fraction_theta_full 0.999
_diffrn_measured_fraction_theta_max 0.999
_diffrn_radiation_monochromator graphite
_diffrn_radiation_source 'fine-focus sealed tube'
_diffrn_radiation_type MoK\a
_diffrn_radiation_wavelength 0.71073
_diffrn_reflns_av_R_equivalents 0.0522
_diffrn_reflns_av_sigmaI/netI 0.0462
_diffrn_reflns_limit_h_max 39
_diffrn_reflns_limit_h_min -39
_diffrn_reflns_limit_k_max 11
_diffrn_reflns_limit_k_min -11
_diffrn_reflns_limit_l_max 27
_diffrn_reflns_limit_l_min -27
_diffrn_reflns_number 16085
_diffrn_reflns_theta_full 27.00
_diffrn_reflns_theta_max 27.00
_diffrn_reflns_theta_min 1.47
_exptl_absorpt_coefficient_mu 1.636
_exptl_absorpt_correction_T_max 0.907
_exptl_absorpt_correction_T_min 0.822
_exptl_absorpt_correction_type multi-scan
_exptl_crystal_colour Brown
_exptl_crystal_density_diffrn 1.614
_exptl_crystal_density_method 'not measured'
_exptl_crystal_description Polyhedron
_exptl_crystal_F_000 2688
_exptl_crystal_size_max 0.23
_exptl_crystal_size_mid 0.10
_exptl_crystal_size_min 0.06
_refine_diff_density_max 0.544
_refine_diff_density_min -0.387
_refine_diff_density_rms 0.090
_refine_ls_extinction_method none
_refine_ls_goodness_of_fit_ref 1.074
_refine_ls_hydrogen_treatment mixed
_refine_ls_matrix_type full
_refine_ls_number_parameters 397
_refine_ls_number_reflns 3856
_refine_ls_number_restraints 3
_refine_ls_restrained_S_all 1.079
_refine_ls_R_factor_all 0.0636
_refine_ls_R_factor_gt 0.0456
_refine_ls_shift/su_max 0.001
_refine_ls_shift/su_mean 0.000
_refine_ls_structure_factor_coef Fsqd
_refine_ls_weighting_details 'calc w=1/[\s^2^(Fo^2^)+(0.0421P)^2^+21.6450P] where P=(Fo^2^+2Fc^2^)/3'
_refine_ls_weighting_scheme calc
_refine_ls_wR_factor_gt 0.0981
_refine_ls_wR_factor_ref 0.1059
_reflns_number_gt 3069
_reflns_number_total 5861
_reflns_threshold_expression >2sigma(I)
_cod_data_source_file c3nj00722g.txt
_cod_data_source_block Compound
_cod_depositor_comments
;
The following automatic conversions were performed:

'_symmetry_cell_setting' value 'Monoclinic' changed to 'monoclinic'
according to
/usr/data/users/saulius/automatic-downloads/current/RSC/lib/dictionaries/cif_core.dic
dictionary named 'cif_core.dic' version 2.4.2 from 2011-04-26.

Automatic conversion script
Id: cif_fix_values 2281 2013-09-26 08:29:07Z andrius 
;
_cod_original_sg_symbol_H-M 'C 2/c'
_cod_original_formula_sum 'C58 H66 Cu4 N8 O11 '
_cod_database_code 7053873

loop_
_symmetry_equiv_pos_as_xyz
'x, y, z'
'-x, y, -z+1/2'
'x+1/2, y+1/2, z'
'-x+1/2, y+1/2, -z+1/2'
'-x, -y, -z'
'x, -y, z-1/2'
'-x+1/2, -y+1/2, -z'
'x+1/2, -y+1/2, z-1/2'

loop_
_atom_site_label
_atom_site_type_symbol
_atom_site_fract_x
_atom_site_fract_y
_atom_site_fract_z
_atom_site_U_iso_or_equiv
_atom_site_adp_type
_atom_site_occupancy
_atom_site_symmetry_multiplicity
_atom_site_calc_flag
_atom_site_refinement_flags
_atom_site_disorder_assembly
_atom_site_disorder_group
Cu1 Cu 0.20003(2) 0.80558(6) 0.50067(3) 0.02145(18) Uani 1 1 d . . .
Cu2 Cu 0.25973(2) 1.04180(6) 0.47632(3) 0.02020(18) Uani 1 1 d . . .
C1 C 0.16261(16) 0.9771(5) 0.3618(2) 0.0186(11) Uani 1 1 d . . .
C2 C 0.16892(15) 1.0802(5) 0.3176(2) 0.0195(11) Uani 1 1 d . . .
C3 C 0.13101(16) 1.1073(5) 0.2494(2) 0.0228(11) Uani 1 1 d . . .
H3 H 0.1360 1.1773 0.2203 0.027 Uiso 1 1 calc R . .
C4 C 0.08686(16) 1.0364(5) 0.2230(3) 0.0235(11) Uani 1 1 d . . .
C5 C 0.08161(16) 0.9350(5) 0.2677(3) 0.0251(12) Uani 1 1 d . . .
H5 H 0.0519 0.8836 0.2508 0.030 Uiso 1 1 calc R . .
C6 C 0.11742(16) 0.9037(5) 0.3360(3) 0.0226(11) Uani 1 1 d . . .
C7 C 0.04570(16) 1.0632(6) 0.1488(3) 0.0278(12) Uani 1 1 d . . .
C8 C 0.05754(18) 1.1850(6) 0.1103(3) 0.0346(14) Uani 1 1 d . . .
H8A H 0.0624 1.2774 0.1363 0.052 Uiso 1 1 calc R . .
H8B H 0.0308 1.1964 0.0626 0.052 Uiso 1 1 calc R . .
H8C H 0.0870 1.1597 0.1071 0.052 Uiso 1 1 calc R . .
C9 C 0.0360(2) 0.9204(6) 0.1049(3) 0.0493(17) Uani 1 1 d . . .
H9A H 0.0088 0.9360 0.0580 0.074 Uiso 1 1 calc R . .
H9B H 0.0281 0.8408 0.1290 0.074 Uiso 1 1 calc R . .
H9C H 0.0648 0.8940 0.1001 0.074 Uiso 1 1 calc R . .
C10 C 0.00050(19) 1.1053(9) 0.1546(3) 0.061(2) Uani 1 1 d . . .
H10A H 0.0069 1.1934 0.1841 0.092 Uiso 1 1 calc R . .
H10B H -0.0088 1.0243 0.1762 0.092 Uiso 1 1 calc R . .
H10C H -0.0258 1.1255 0.1074 0.092 Uiso 1 1 calc R . .
C11 C 0.21174(16) 1.1686(5) 0.3378(2) 0.0208(11) Uani 1 1 d . . .
H11 H 0.2117 1.2354 0.3035 0.025 Uiso 1 1 calc R . .
C12 C 0.10530(17) 0.8010(5) 0.3770(3) 0.0251(12) Uani 1 1 d . . .
H12 H 0.0741 0.7579 0.3538 0.030 Uiso 1 1 calc R . .
C13 C 0.06654(18) 0.6066(6) 0.4448(3) 0.0328(13) Uani 1 1 d . . .
H13 H 0.0437 0.6397 0.3993 0.039 Uiso 1 1 calc R . .
C14 C 0.0537(2) 0.5038(6) 0.4810(3) 0.0420(16) Uani 1 1 d . . .
H14 H 0.0216 0.4668 0.4609 0.050 Uiso 1 1 calc R . .
C15 C 0.0873(2) 0.4552(6) 0.5462(3) 0.0425(15) Uani 1 1 d . . .
H15 H 0.0786 0.3806 0.5695 0.051 Uiso 1 1 calc R . .
C16 C 0.1330(2) 0.5116(6) 0.5785(3) 0.0352(14) Uani 1 1 d . . .
H16 H 0.1553 0.4767 0.6239 0.042 Uiso 1 1 calc R . .
C17 C 0.33176(18) 1.4518(5) 0.3866(3) 0.0312(13) Uani 1 1 d . . .
H17 H 0.3356 1.5118 0.3530 0.037 Uiso 1 1 calc R . .
C18 C 0.36424(18) 1.4600(6) 0.4572(3) 0.0304(13) Uani 1 1 d . . .
H18 H 0.3899 1.5291 0.4723 0.037 Uiso 1 1 calc R . .
C19 C 0.36048(17) 1.3710(5) 0.5063(3) 0.0262(12) Uani 1 1 d . . .
H19 H 0.3829 1.3816 0.5548 0.031 Uiso 1 1 calc R . .
C20 C 0.29347(17) 1.3550(5) 0.3653(3) 0.0268(12) Uani 1 1 d . . .
H20 H 0.2701 1.3505 0.3170 0.032 Uiso 1 1 calc R . .
C21 C 0.11387(17) 0.6610(5) 0.4764(3) 0.0251(12) Uani 1 1 d . . .
C22 C 0.28927(16) 1.2637(5) 0.4151(2) 0.0197(11) Uani 1 1 d . . .
C23 C 0.32423(16) 1.2644(5) 0.4864(3) 0.0226(11) Uani 1 1 d . . .
C24 C 0.14733(18) 0.6218(5) 0.5448(3) 0.0263(12) Uani 1 1 d . . .
C25 C 0.40123(17) 1.1722(6) 0.6310(3) 0.0379(14) Uani 1 1 d . . .
H25A H 0.4048 1.2684 0.6535 0.057 Uiso 1 1 calc R . .
H25B H 0.4121 1.1783 0.5946 0.057 Uiso 1 1 calc R . .
H25C H 0.4207 1.0994 0.6666 0.057 Uiso 1 1 calc R . .
C26 C 0.26746(19) 0.7705(6) 0.6760(3) 0.0397(14) Uani 1 1 d . . .
H26A H 0.2658 0.8779 0.6779 0.060 Uiso 1 1 calc R . .
H26B H 0.2823 0.7427 0.6459 0.060 Uiso 1 1 calc R . .
H26C H 0.2869 0.7319 0.7238 0.060 Uiso 1 1 calc R . .
C27 C 0.34855(18) 1.1263(6) 0.5972(3) 0.0310(13) Uani 1 1 d . . .
C28 C 0.21708(19) 0.7072(6) 0.6458(3) 0.0327(13) Uani 1 1 d . . .
N1 N 0.13185(13) 0.7607(4) 0.4417(2) 0.0220(9) Uani 1 1 d . . .
N2 N 0.19351(14) 0.6870(4) 0.5734(2) 0.0263(10) Uani 1 1 d . . .
N3 N 0.31680(13) 1.1633(4) 0.5306(2) 0.0218(9) Uani 1 1 d . . .
N4 N 0.25004(13) 1.1654(4) 0.3980(2) 0.0191(9) Uani 1 1 d . . .
O1 O 0.19719(10) 0.9467(3) 0.42574(16) 0.0201(7) Uani 1 1 d . . .
O2 O 0.33595(13) 1.0487(4) 0.63406(18) 0.0366(9) Uani 1 1 d . . .
O3 O 0.20028(14) 0.6815(4) 0.6871(2) 0.0421(10) Uani 1 1 d . . .
O4 O 0.26406(12) 0.8868(4) 0.53877(17) 0.0229(8) Uani 1 1 d D . .
H4O H 0.2806(14) 0.915(5) 0.5785(13) 0.017(14) Uiso 1 1 d D . .
O1W O 0.0000 0.6603(6) 0.2500 0.070(2) Uani 1 2 d S . .
O1A O 0.4089(6) 0.9241(19) 0.7792(12) 0.152(11) Uani 0.50 1 d PD A 1
H1A H 0.4096 0.8413 0.7971 0.228 Uiso 0.50 1 calc PR A 1
C1A C 0.3699(4) 1.0043(14) 0.7761(6) 0.048(3) Uani 0.50 1 d PD A 1
H1A1 H 0.3806 1.0660 0.8183 0.072 Uiso 0.50 1 calc PR A 1
H1A2 H 0.3448 0.9366 0.7738 0.072 Uiso 0.50 1 calc PR A 1
H1A3 H 0.3569 1.0667 0.7338 0.072 Uiso 0.50 1 calc PR A 1
O1B O 0.4118(6) 0.948(2) 0.7463(9) 0.105(8) Uani 0.50 1 d PD B 2
H1B H 0.4096 1.0032 0.7134 0.157 Uiso 0.50 1 calc PR B 2
C1B C 0.4614(5) 0.9710(17) 0.8118(7) 0.077(5) Uani 0.50 1 d PD B 2
H1B1 H 0.4679 1.0765 0.8200 0.115 Uiso 0.50 1 calc PR B 2
H1B2 H 0.4867 0.9248 0.8034 0.115 Uiso 0.50 1 calc PR B 2
H1B3 H 0.4609 0.9263 0.8534 0.115 Uiso 0.50 1 calc PR B 2

loop_
_atom_site_aniso_label
_atom_site_aniso_U_11
_atom_site_aniso_U_22
_atom_site_aniso_U_33
_atom_site_aniso_U_23
_atom_site_aniso_U_13
_atom_site_aniso_U_12
Cu1 0.0189(3) 0.0212(3) 0.0233(3) 0.0028(3) 0.0089(3) 0.0003(3)
Cu2 0.0175(3) 0.0190(3) 0.0204(3) 0.0008(3) 0.0055(3) -0.0017(3)
C1 0.019(3) 0.016(3) 0.021(3) -0.002(2) 0.008(2) 0.002(2)
C2 0.015(2) 0.019(3) 0.022(3) 0.002(2) 0.006(2) 0.001(2)
C3 0.026(3) 0.023(3) 0.018(3) 0.003(2) 0.009(2) 0.004(2)
C4 0.020(3) 0.024(3) 0.024(3) -0.001(2) 0.009(2) -0.001(2)
C5 0.014(2) 0.029(3) 0.029(3) -0.005(2) 0.007(2) -0.004(2)
C6 0.015(2) 0.025(3) 0.027(3) -0.001(2) 0.009(2) -0.001(2)
C7 0.015(3) 0.041(3) 0.019(3) 0.000(2) 0.001(2) -0.004(2)
C8 0.030(3) 0.035(3) 0.026(3) 0.008(3) 0.002(2) 0.006(3)
C9 0.056(4) 0.045(4) 0.031(3) 0.001(3) 0.006(3) -0.020(3)
C10 0.025(3) 0.119(6) 0.032(4) 0.025(4) 0.006(3) 0.018(4)
C11 0.022(3) 0.020(3) 0.020(3) 0.006(2) 0.009(2) 0.003(2)
C12 0.016(3) 0.028(3) 0.028(3) -0.007(2) 0.007(2) -0.003(2)
C13 0.030(3) 0.031(3) 0.042(3) -0.006(3) 0.021(3) -0.004(3)
C14 0.040(3) 0.035(4) 0.066(5) -0.007(3) 0.036(3) -0.012(3)
C15 0.061(4) 0.027(3) 0.063(4) 0.003(3) 0.048(4) -0.003(3)
C16 0.043(4) 0.028(3) 0.049(4) 0.010(3) 0.034(3) 0.010(3)
C17 0.031(3) 0.023(3) 0.041(4) 0.004(3) 0.018(3) -0.005(2)
C18 0.025(3) 0.024(3) 0.046(4) -0.010(3) 0.019(3) -0.009(2)
C19 0.025(3) 0.029(3) 0.025(3) -0.012(2) 0.012(2) -0.005(2)
C20 0.023(3) 0.028(3) 0.029(3) 0.002(2) 0.011(2) 0.000(2)
C21 0.030(3) 0.014(3) 0.040(3) -0.003(2) 0.023(3) -0.002(2)
C22 0.020(3) 0.015(3) 0.026(3) -0.002(2) 0.013(2) 0.000(2)
C23 0.020(3) 0.020(3) 0.029(3) -0.005(2) 0.013(2) 0.002(2)
C24 0.038(3) 0.020(3) 0.033(3) 0.008(2) 0.026(3) 0.013(2)
C25 0.026(3) 0.039(3) 0.031(3) -0.003(3) -0.002(3) 0.000(3)
C26 0.039(3) 0.050(4) 0.027(3) 0.007(3) 0.012(3) 0.005(3)
C27 0.032(3) 0.024(3) 0.033(3) -0.007(3) 0.011(3) 0.002(2)
C28 0.037(3) 0.025(3) 0.037(3) 0.007(3) 0.018(3) 0.014(3)
N1 0.019(2) 0.022(2) 0.027(2) -0.0004(19) 0.012(2) 0.0008(18)
N2 0.026(2) 0.026(2) 0.032(3) 0.006(2) 0.018(2) 0.0050(19)
N3 0.023(2) 0.019(2) 0.021(2) -0.0038(18) 0.0078(19) -0.0041(18)
N4 0.015(2) 0.018(2) 0.024(2) -0.0017(18) 0.0082(19) -0.0005(17)
O1 0.0150(16) 0.0219(18) 0.0205(19) 0.0028(15) 0.0056(15) -0.0014(14)
O2 0.045(2) 0.030(2) 0.025(2) 0.0016(18) 0.0070(18) -0.0077(18)
O3 0.054(3) 0.049(3) 0.040(2) 0.005(2) 0.036(2) 0.001(2)
O4 0.0237(19) 0.0242(19) 0.016(2) 0.0021(16) 0.0047(16) -0.0031(16)
O1W 0.044(4) 0.040(4) 0.078(5) 0.000 -0.014(3) 0.000
O1A 0.082(13) 0.068(12) 0.16(2) -0.015(12) -0.065(12) 0.038(10)
C1A 0.052(8) 0.053(8) 0.031(7) 0.001(6) 0.013(6) -0.008(7)
O1B 0.059(9) 0.100(11) 0.122(15) 0.097(11) 0.012(9) 0.009(7)
C1B 0.084(12) 0.067(10) 0.067(11) -0.011(8) 0.024(9) 0.029(9)

loop_
_atom_type_symbol
_atom_type_description
_atom_type_scat_dispersion_real
_atom_type_scat_dispersion_imag
_atom_type_scat_source
C C 0.0033 0.0016 'International Tables Vol C Tables 4.2.6.8 and 6.1.1.4'
H H 0.0000 0.0000 'International Tables Vol C Tables 4.2.6.8 and 6.1.1.4'
N N 0.0061 0.0033 'International Tables Vol C Tables 4.2.6.8 and 6.1.1.4'
O O 0.0106 0.0060 'International Tables Vol C Tables 4.2.6.8 and 6.1.1.4'
Cu Cu 0.3201 1.2651 'International Tables Vol C Tables 4.2.6.8 and 6.1.1.4'

loop_
_geom_angle_atom_site_label_1
_geom_angle_atom_site_label_2
_geom_angle_atom_site_label_3
_geom_angle
_geom_angle_site_symmetry_1
_geom_angle_site_symmetry_3
O4 Cu1 N1 164.61(15) . .
O4 Cu1 N2 109.84(15) . .
N1 Cu1 N2 85.21(16) . .
O4 Cu1 O1 75.53(13) . .
N1 Cu1 O1 89.12(14) . .
N2 Cu1 O1 170.23(14) . .
O4 Cu1 O4 82.46(14) . 7_566
N1 Cu1 O4 99.57(14) . 7_566
N2 Cu1 O4 96.14(14) . 7_566
O1 Cu1 O4 92.64(12) . 7_566
O4 Cu1 Cu2 37.08(10) . .
N1 Cu1 Cu2 127.57(12) . .
N2 Cu1 Cu2 144.29(12) . .
O1 Cu1 Cu2 39.09(8) . .
O4 Cu1 Cu2 92.03(8) 7_566 .
O4 Cu2 N4 167.56(16) . .
O4 Cu2 O1 77.82(14) . .
N4 Cu2 O1 93.51(14) . .
O4 Cu2 N3 104.61(15) . .
N4 Cu2 N3 85.42(16) . .
O1 Cu2 N3 170.48(15) . .
O4 Cu2 Cu1 37.69(10) . .
N4 Cu2 Cu1 134.30(11) . .
O1 Cu2 Cu1 40.80(9) . .
N3 Cu2 Cu1 139.50(12) . .
O1 C1 C2 122.1(4) . .
O1 C1 C6 119.7(4) . .
C2 C1 C6 118.3(4) . .
C1 C2 C3 119.8(4) . .
C1 C2 C11 124.5(4) . .
C3 C2 C11 115.6(4) . .
C4 C3 C2 122.9(5) . .
C4 C3 H3 118.5 . .
C2 C3 H3 118.5 . .
C3 C4 C5 116.0(4) . .
C3 C4 C7 123.5(4) . .
C5 C4 C7 120.4(4) . .
C4 C5 C6 124.0(4) . .
C4 C5 H5 118.0 . .
C6 C5 H5 118.0 . .
C5 C6 C1 118.9(4) . .
C5 C6 C12 117.1(4) . .
C1 C6 C12 124.0(4) . .
C8 C7 C10 108.9(5) . .
C8 C7 C4 112.1(4) . .
C10 C7 C4 109.0(4) . .
C8 C7 C9 108.4(4) . .
C10 C7 C9 109.2(5) . .
C4 C7 C9 109.2(4) . .
C7 C8 H8A 109.5 . .
C7 C8 H8B 109.5 . .
H8A C8 H8B 109.5 . .
C7 C8 H8C 109.5 . .
H8A C8 H8C 109.5 . .
H8B C8 H8C 109.5 . .
C7 C9 H9A 109.5 . .
C7 C9 H9B 109.5 . .
H9A C9 H9B 109.5 . .
C7 C9 H9C 109.5 . .
H9A C9 H9C 109.5 . .
H9B C9 H9C 109.5 . .
C7 C10 H10A 109.5 . .
C7 C10 H10B 109.5 . .
H10A C10 H10B 109.5 . .
C7 C10 H10C 109.5 . .
H10A C10 H10C 109.5 . .
H10B C10 H10C 109.5 . .
N4 C11 C2 126.2(4) . .
N4 C11 H11 116.9 . .
C2 C11 H11 116.9 . .
N1 C12 C6 127.6(4) . .
N1 C12 H12 116.2 . .
C6 C12 H12 116.2 . .
C14 C13 C21 118.8(5) . .
C14 C13 H13 120.6 . .
C21 C13 H13 120.6 . .
C15 C14 C13 119.9(5) . .
C15 C14 H14 120.1 . .
C13 C14 H14 120.1 . .
C16 C15 C14 121.6(5) . .
C16 C15 H15 119.2 . .
C14 C15 H15 119.2 . .
C15 C16 C24 120.6(5) . .
C15 C16 H16 119.7 . .
C24 C16 H16 119.7 . .
C18 C17 C20 119.0(5) . .
C18 C17 H17 120.5 . .
C20 C17 H17 120.5 . .
C19 C18 C17 121.6(5) . .
C19 C18 H18 119.2 . .
C17 C18 H18 119.2 . .
C18 C19 C23 121.3(5) . .
C18 C19 H19 119.3 . .
C23 C19 H19 119.3 . .
C17 C20 C22 119.8(5) . .
C17 C20 H20 120.1 . .
C22 C20 H20 120.1 . .
C24 C21 C13 122.0(5) . .
C24 C21 N1 114.6(4) . .
C13 C21 N1 123.4(5) . .
C20 C22 C23 121.3(4) . .
C20 C22 N4 123.3(4) . .
C23 C22 N4 115.4(4) . .
C19 C23 C22 116.7(5) . .
C19 C23 N3 127.4(4) . .
C22 C23 N3 115.8(4) . .
C21 C24 N2 118.1(4) . .
C21 C24 C16 116.8(5) . .
N2 C24 C16 125.0(5) . .
C27 C25 H25A 109.5 . .
C27 C25 H25B 109.5 . .
H25A C25 H25B 109.5 . .
C27 C25 H25C 109.5 . .
H25A C25 H25C 109.5 . .
H25B C25 H25C 109.5 . .
C28 C26 H26A 109.5 . .
C28 C26 H26B 109.5 . .
H26A C26 H26B 109.5 . .
C28 C26 H26C 109.5 . .
H26A C26 H26C 109.5 . .
H26B C26 H26C 109.5 . .
O2 C27 N3 120.8(5) . .
O2 C27 C25 116.2(5) . .
N3 C27 C25 122.9(5) . .
O3 C28 N2 125.9(5) . .
O3 C28 C26 117.8(5) . .
N2 C28 C26 116.3(5) . .
C12 N1 C21 121.1(4) . .
C12 N1 Cu1 127.0(3) . .
C21 N1 Cu1 111.6(3) . .
C28 N2 C24 117.0(4) . .
C28 N2 Cu1 127.5(4) . .
C24 N2 Cu1 110.0(3) . .
C27 N3 C23 126.8(4) . .
C27 N3 Cu2 120.7(3) . .
C23 N3 Cu2 111.0(3) . .
C11 N4 C22 122.4(4) . .
C11 N4 Cu2 125.6(3) . .
C22 N4 Cu2 111.9(3) . .
C1 O1 Cu2 127.9(3) . .
C1 O1 Cu1 131.8(3) . .
Cu2 O1 Cu1 100.12(13) . .
Cu2 O4 Cu1 105.23(15) . .
Cu2 O4 Cu1 100.95(14) . 7_566
Cu1 O4 Cu1 97.54(14) . 7_566
Cu2 O4 H4O 108(3) . .
Cu1 O4 H4O 127(3) . .
Cu1 O4 H4O 115(3) 7_566 .
C1B O1B H1B 109.5 . .
O1B C1B H1B1 109.5 . .
O1B C1B H1B2 109.5 . .
H1B1 C1B H1B2 109.5 . .
O1B C1B H1B3 109.5 . .
H1B1 C1B H1B3 109.5 . .
H1B2 C1B H1B3 109.5 . .

loop_
_geom_bond_atom_site_label_1
_geom_bond_atom_site_label_2
_geom_bond_distance
_geom_bond_site_symmetry_2
Cu1 O4 1.925(3) .
Cu1 N1 1.954(4) .
Cu1 N2 1.972(4) .
Cu1 O1 2.017(3) .
Cu1 O4 2.425(3) 7_566
Cu1 Cu2 3.0389(9) .
Cu2 O4 1.899(3) .
Cu2 N4 1.916(4) .
Cu2 O1 1.946(3) .
Cu2 N3 1.960(4) .
C1 O1 1.322(5) .
C1 C2 1.403(6) .
C1 C6 1.423(6) .
C2 C3 1.413(6) .
C2 C11 1.445(6) .
C3 C4 1.385(6) .
C3 H3 0.9500 .
C4 C5 1.388(7) .
C4 C7 1.531(6) .
C5 C6 1.399(7) .
C5 H5 0.9500 .
C6 C12 1.442(7) .
C7 C8 1.520(7) .
C7 C10 1.520(7) .
C7 C9 1.546(7) .
C8 H8A 0.9800 .
C8 H8B 0.9800 .
C8 H8C 0.9800 .
C9 H9A 0.9800 .
C9 H9B 0.9800 .
C9 H9C 0.9800 .
C10 H10A 0.9800 .
C10 H10B 0.9800 .
C10 H10C 0.9800 .
C11 N4 1.291(6) .
C11 H11 0.9500 .
C12 N1 1.292(6) .
C12 H12 0.9500 .
C13 C14 1.384(7) .
C13 C21 1.402(7) .
C13 H13 0.9500 .
C14 C15 1.374(8) .
C14 H14 0.9500 .
C15 C16 1.367(8) .
C15 H15 0.9500 .
C16 C24 1.419(7) .
C16 H16 0.9500 .
C17 C18 1.377(7) .
C17 C20 1.383(7) .
C17 H17 0.9500 .
C18 C19 1.367(7) .
C18 H18 0.9500 .
C19 C23 1.399(7) .
C19 H19 0.9500 .
C20 C22 1.398(7) .
C20 H20 0.9500 .
C21 C24 1.394(7) .
C21 N1 1.435(6) .
C22 C23 1.406(7) .
C22 N4 1.421(6) .
C23 N3 1.408(6) .
C24 N2 1.412(6) .
C25 C27 1.519(7) .
C25 H25A 0.9800 .
C25 H25B 0.9800 .
C25 H25C 0.9800 .
C26 C28 1.512(7) .
C26 H26A 0.9800 .
C26 H26B 0.9800 .
C26 H26C 0.9800 .
C27 O2 1.246(6) .
C27 N3 1.347(6) .
C28 O3 1.236(6) .
C28 N2 1.380(7) .
O4 Cu1 2.425(3) 7_566
O4 H4O 0.803(19) .
O1A C1A 1.392(16) .
O1A H1A 0.8400 .
C1A H1A1 0.9800 .
C1A H1A2 0.9800 .
C1A H1A3 0.9800 .
O1B C1B 1.550(16) .
O1B H1B 0.8400 .
C1B H1B1 0.9800 .
C1B H1B2 0.9800 .
C1B H1B3 0.9800 .
